data_7206841
loop_
_publ_author_name
'Jing-lin, Wang'
'Bin, Liu'
'Bin-sheng, Yang'

_publ_section_title
;
 A novel class of oligomeric and polymeric d10 metal complexes of
 asymmetrical N-heterocyclic ligand with strong \p-stacking and hydrogen
 bonding: syntheses, structures, and photoluminescence
;
_journal_issue 23
_journal_name_full CrystEngComm
_journal_page_first 7086
_journal_paper_doi 10.1039/c1ce05890h
_journal_volume 13
_journal_year 2011
_chemical_formula_sum 'C12 H11 Cd Cl2 N5 O3'
_chemical_formula_weight 456.56
_chemical_name_systematic
;
?
;
_space_group_IT_number 2
_symmetry_cell_setting triclinic
_symmetry_space_group_name_Hall '-P 1'
_symmetry_space_group_name_H-M 'P -1'
_atom_sites_solution_hydrogens geom
_atom_sites_solution_primary direct
_atom_sites_solution_secondary difmap
_audit_creation_method SHELXL-97
_cell_angle_alpha 83.1550(10)
_cell_angle_beta 87.769(2)
_cell_angle_gamma 88.654(2)
_cell_formula_units_Z 2
_cell_length_a 7.3001(10)
_cell_length_b 9.2759(12)
_cell_length_c 11.6302(15)
_cell_measurement_reflns_used 2473
_cell_measurement_temperature 293(2)
_cell_measurement_theta_max 28.213
_cell_measurement_theta_min 2.662
_cell_volume 781.19(18)
_computing_cell_refinement 'Bruker SMART'
_computing_data_collection 'Bruker SMART'
_computing_data_reduction 'Bruker SAINT'
_computing_molecular_graphics 'Bruker SHELXTL'
_computing_publication_material 'Bruker SHELXTL'
_computing_structure_refinement 'SHELXL-97 (Sheldrick, 1997)'
_computing_structure_solution 'SHELXS-97 (Sheldrick, 1990)'
_diffrn_ambient_temperature 293(2)
_diffrn_measured_fraction_theta_full 0.987
_diffrn_measured_fraction_theta_max 0.987
_diffrn_measurement_device_type 'CCD area detector'
_diffrn_measurement_method 'phi and omega scans'
_diffrn_radiation_monochromator graphite
_diffrn_radiation_source 'fine-focus sealed tube'
_diffrn_radiation_type MoK\a
_diffrn_radiation_wavelength 0.71073
_diffrn_reflns_av_R_equivalents 0.0127
_diffrn_reflns_av_sigmaI/netI 0.0289
_diffrn_reflns_limit_h_max 7
_diffrn_reflns_limit_h_min -8
_diffrn_reflns_limit_k_max 11
_diffrn_reflns_limit_k_min -11
_diffrn_reflns_limit_l_max 13
_diffrn_reflns_limit_l_min -11
_diffrn_reflns_number 4056
_diffrn_reflns_theta_full 25.02
_diffrn_reflns_theta_max 25.02
_diffrn_reflns_theta_min 2.21
_exptl_absorpt_coefficient_mu 1.760
_exptl_absorpt_correction_T_max 0.7423
_exptl_absorpt_correction_T_min 0.5394
_exptl_absorpt_correction_type multi-scan
_exptl_absorpt_process_details sadabs
_exptl_crystal_colour yellow
_exptl_crystal_density_diffrn 1.941
_exptl_crystal_density_method 'not measured'
_exptl_crystal_description block
_exptl_crystal_F_000 448
_exptl_crystal_size_max 0.40
_exptl_crystal_size_mid 0.33
_exptl_crystal_size_min 0.18
_refine_diff_density_max 0.723
_refine_diff_density_min -0.365
_refine_diff_density_rms 0.077
_refine_ls_extinction_method none
_refine_ls_goodness_of_fit_ref 1.064
_refine_ls_hydrogen_treatment constr
_refine_ls_matrix_type full
_refine_ls_number_parameters 209
_refine_ls_number_reflns 2722
_refine_ls_number_restraints 0
_refine_ls_restrained_S_all 1.064
_refine_ls_R_factor_all 0.0349
_refine_ls_R_factor_gt 0.0265
_refine_ls_shift/su_max 0.000
_refine_ls_shift/su_mean 0.000
_refine_ls_structure_factor_coef Fsqd
_refine_ls_weighting_details 'calc w=1/[\s^2^(Fo^2^)+(0.0257P)^2^+0.6750P] where P=(Fo^2^+2Fc^2^)/3'
_refine_ls_weighting_scheme calc
_refine_ls_wR_factor_gt 0.0579
_refine_ls_wR_factor_ref 0.0641
_reflns_number_gt 2316
_reflns_number_total 2722
_reflns_threshold_expression >2sigma(I)
_cod_data_source_file c1ce05890h.txt
_cod_data_source_block 090720g
_cod_depositor_comments
;
The following automatic conversions were performed:

'_symmetry_cell_setting' value 'Triclinic' changed to 'triclinic'
according to /home/saulius/struct/CIF-dictionaries/cif_core.dic
dictionary named 'cif_core.dic' version 2.4.1 from 2010-06-29.

Automatic conversion script
Id: cif_fix_values 1715 2011-07-08 13:25:40Z adriana 
;
_cod_original_sg_symbol_H-M P-1
_cod_database_code 7206841

loop_
_symmetry_equiv_pos_as_xyz
'x, y, z'
'-x, -y, -z'

loop_
_atom_site_label
_atom_site_type_symbol
_atom_site_fract_x
_atom_site_fract_y
_atom_site_fract_z
_atom_site_U_iso_or_equiv
_atom_site_adp_type
_atom_site_occupancy
_atom_site_symmetry_multiplicity
_atom_site_calc_flag
_atom_site_refinement_flags
Cd1 Cd 0.24877(4) 0.42105(3) 0.49383(2) 0.03196(10) Uani 1 1 d .
Cl1 Cl -0.04354(12) 0.47092(9) 0.35728(7) 0.0347(2) Uani 1 1 d .
Cl2 Cl 0.43842(12) 0.62048(9) 0.37492(7) 0.0351(2) Uani 1 1 d .
N1 N 0.1891(4) 0.1825(3) 0.5684(2) 0.0315(7) Uani 1 1 d .
N2 N 0.3752(4) 0.2540(3) 0.3667(2) 0.0307(6) Uani 1 1 d .
N3 N 0.4713(4) 0.3110(3) 0.2701(2) 0.0395(8) Uani 1 1 d .
H3 H 0.4970 0.4014 0.2677 0.047 Uiso 1 1 calc R
N4 N 0.6939(4) 0.3156(3) -0.0184(2) 0.0391(7) Uani 1 1 d .
N5 N 0.8472(4) 0.6823(4) -0.0302(3) 0.0466(8) Uani 1 1 d .
O1 O 0.5048(4) 0.1187(3) 0.1652(2) 0.0513(7) Uani 1 1 d .
O2 O 0.9140(4) 0.7153(3) -0.1278(3) 0.0642(9) Uani 1 1 d .
O3 O 0.8387(5) 0.7650(3) 0.0448(3) 0.0646(9) Uani 1 1 d .
C1 C 0.1098(6) 0.1460(4) 0.6724(3) 0.0419(9) Uani 1 1 d .
H1 H 0.0726 0.2196 0.7163 0.050 Uiso 1 1 calc R
C2 C 0.0804(6) 0.0043(4) 0.7181(3) 0.0441(10) Uani 1 1 d .
H2 H 0.0248 -0.0175 0.7912 0.053 Uiso 1 1 calc R
C3 C 0.1349(5) -0.1034(4) 0.6532(3) 0.0389(9) Uani 1 1 d .
H3A H 0.1160 -0.2001 0.6818 0.047 Uiso 1 1 calc R
C4 C 0.2177(5) -0.0686(4) 0.5456(3) 0.0350(8) Uani 1 1 d .
H4 H 0.2541 -0.1412 0.5004 0.042 Uiso 1 1 calc R
C5 C 0.2459(4) 0.0753(3) 0.5056(3) 0.0287(7) Uani 1 1 d .
C6 C 0.3410(5) 0.1198(4) 0.3928(3) 0.0328(8) Uani 1 1 d .
H6 H 0.3747 0.0521 0.3426 0.039 Uiso 1 1 calc R
C7 C 0.5336(5) 0.2452(4) 0.1755(3) 0.0356(8) Uani 1 1 d .
C8 C 0.6357(5) 0.3482(4) 0.0918(3) 0.0355(8) Uani 1 1 d .
C9 C 0.6865(5) 0.4874(4) 0.1018(3) 0.0366(8) Uani 1 1 d .
H9 H 0.6662 0.5374 0.1660 0.044 Uiso 1 1 calc R
C10 C 0.7746(5) 0.5395(4) -0.0032(3) 0.0370(9) Uani 1 1 d .
C11 C 0.7766(5) 0.4322(4) -0.0753(3) 0.0425(9) Uani 1 1 d .
H11 H 0.8266 0.4392 -0.1505 0.051 Uiso 1 1 calc R
C12 C 0.6710(7) 0.1779(5) -0.0674(4) 0.0582(12) Uani 1 1 d .
H12A H 0.7135 0.1887 -0.1471 0.087 Uiso 1 1 calc R
H12B H 0.5437 0.1532 -0.0625 0.087 Uiso 1 1 calc R
H12C H 0.7408 0.1022 -0.0245 0.087 Uiso 1 1 calc R

loop_
_atom_site_aniso_label
_atom_site_aniso_U_11
_atom_site_aniso_U_22
_atom_site_aniso_U_33
_atom_site_aniso_U_23
_atom_site_aniso_U_13
_atom_site_aniso_U_12
Cd1 0.03362(16) 0.02707(15) 0.03468(16) -0.00410(10) 0.00866(11) -0.00388(10)
Cl1 0.0383(5) 0.0367(5) 0.0303(5) -0.0101(4) 0.0017(4) 0.0025(4)
Cl2 0.0387(5) 0.0309(4) 0.0343(5) 0.0012(4) 0.0027(4) -0.0071(4)
N1 0.0346(17) 0.0241(14) 0.0352(16) -0.0021(12) 0.0035(13) -0.0050(13)
N2 0.0313(17) 0.0327(16) 0.0278(15) -0.0036(12) 0.0044(12) -0.0028(13)
N3 0.050(2) 0.0343(17) 0.0342(17) -0.0067(13) 0.0173(14) -0.0072(15)
N4 0.0356(18) 0.054(2) 0.0276(16) -0.0061(14) 0.0055(13) 0.0050(15)
N5 0.0344(19) 0.057(2) 0.045(2) 0.0063(18) 0.0049(15) 0.0018(16)
O1 0.064(2) 0.0474(17) 0.0449(17) -0.0171(13) 0.0075(14) -0.0073(14)
O2 0.066(2) 0.070(2) 0.0498(18) 0.0136(15) 0.0189(16) -0.0038(17)
O3 0.075(2) 0.0572(19) 0.061(2) -0.0069(16) 0.0092(17) -0.0124(17)
C1 0.055(3) 0.033(2) 0.037(2) -0.0038(16) 0.0102(18) -0.0060(18)
C2 0.054(3) 0.039(2) 0.036(2) 0.0041(17) 0.0043(18) -0.0066(19)
C3 0.039(2) 0.0250(18) 0.050(2) 0.0085(17) -0.0064(18) -0.0073(16)
C4 0.033(2) 0.0270(18) 0.046(2) -0.0066(16) -0.0057(16) -0.0006(15)
C5 0.0224(17) 0.0300(17) 0.0333(18) -0.0014(14) -0.0021(14) -0.0020(14)
C6 0.031(2) 0.033(2) 0.035(2) -0.0089(15) 0.0018(15) -0.0028(15)
C7 0.029(2) 0.049(2) 0.0292(19) -0.0067(17) 0.0010(15) 0.0020(17)
C8 0.030(2) 0.050(2) 0.0270(19) -0.0075(16) 0.0021(15) 0.0049(17)
C9 0.029(2) 0.052(2) 0.0287(19) -0.0055(16) 0.0033(15) -0.0018(17)
C10 0.025(2) 0.049(2) 0.034(2) 0.0033(17) 0.0021(15) 0.0013(17)
C11 0.034(2) 0.061(3) 0.031(2) -0.0008(19) 0.0061(16) 0.0093(19)
C12 0.073(3) 0.065(3) 0.038(2) -0.020(2) 0.014(2) 0.001(2)

loop_
_atom_type_symbol
_atom_type_description
_atom_type_scat_dispersion_real
_atom_type_scat_dispersion_imag
_atom_type_scat_source
C C 0.0033 0.0016 'International Tables Vol C Tables 4.2.6.8 and 6.1.1.4'
H H 0.0000 0.0000 'International Tables Vol C Tables 4.2.6.8 and 6.1.1.4'
O O 0.0106 0.0060 'International Tables Vol C Tables 4.2.6.8 and 6.1.1.4'
N N 0.0061 0.0033 'International Tables Vol C Tables 4.2.6.8 and 6.1.1.4'
Cl Cl 0.1484 0.1585 'International Tables Vol C Tables 4.2.6.8 and 6.1.1.4'
Cd Cd -0.8075 1.2024 'International Tables Vol C Tables 4.2.6.8 and 6.1.1.4'

loop_
_geom_angle_atom_site_label_1
_geom_angle_atom_site_label_2
_geom_angle_atom_site_label_3
_geom_angle
_geom_angle_site_symmetry_1
_geom_angle_site_symmetry_3
N1 Cd1 N2 69.09(9) . .
N1 Cd1 Cl1 94.19(7) . 2_566
N2 Cd1 Cl1 161.19(7) . 2_566
N1 Cd1 Cl2 153.80(8) . .
N2 Cd1 Cl2 87.72(7) . .
Cl1 Cd1 Cl2 110.32(3) 2_566 .
N1 Cd1 Cl1 98.63(7) . .
N2 Cd1 Cl1 89.77(7) . .
Cl1 Cd1 Cl1 84.14(3) 2_566 .
Cl2 Cd1 Cl1 93.10(3) . .
N1 Cd1 Cl2 84.01(7) . 2_666
N2 Cd1 Cl2 89.43(7) . 2_666
Cl1 Cd1 Cl2 97.57(3) 2_566 2_666
Cl2 Cd1 Cl2 83.73(3) . 2_666
Cl1 Cd1 Cl2 176.76(3) . 2_666
Cd1 Cl1 Cd1 95.86(3) 2_566 .
Cd1 Cl2 Cd1 96.27(3) . 2_666
C1 N1 C5 118.4(3) . .
C1 N1 Cd1 123.1(2) . .
C5 N1 Cd1 118.4(2) . .
C6 N2 N3 125.0(3) . .
C6 N2 Cd1 117.5(2) . .
N3 N2 Cd1 117.4(2) . .
N2 N3 C7 129.4(3) . .
N2 N3 H3 115.3 . .
C7 N3 H3 115.3 . .
C11 N4 C8 108.7(3) . .
C11 N4 C12 124.1(3) . .
C8 N4 C12 127.2(3) . .
O2 N5 O3 123.5(4) . .
O2 N5 C10 117.8(4) . .
O3 N5 C10 118.7(3) . .
N1 C1 C2 123.0(4) . .
N1 C1 H1 118.5 . .
C2 C1 H1 118.5 . .
C3 C2 C1 118.3(4) . .
C3 C2 H2 120.9 . .
C1 C2 H2 120.9 . .
C2 C3 C4 119.8(3) . .
C2 C3 H3A 120.1 . .
C4 C3 H3A 120.1 . .
C3 C4 C5 119.1(3) . .
C3 C4 H4 120.5 . .
C5 C4 H4 120.5 . .
N1 C5 C4 121.4(3) . .
N1 C5 C6 116.8(3) . .
C4 C5 C6 121.8(3) . .
N2 C6 C5 117.8(3) . .
N2 C6 H6 121.1 . .
C5 C6 H6 121.1 . .
O1 C7 N3 123.0(3) . .
O1 C7 C8 126.2(3) . .
N3 C7 C8 110.8(3) . .
C9 C8 N4 107.9(3) . .
C9 C8 C7 129.3(3) . .
N4 C8 C7 122.8(3) . .
C8 C9 C10 106.6(3) . .
C8 C9 H9 126.7 . .
C10 C9 H9 126.7 . .
C11 C10 C9 108.6(3) . .
C11 C10 N5 126.5(3) . .
C9 C10 N5 124.9(4) . .
N4 C11 C10 108.2(3) . .
N4 C11 H11 125.9 . .
C10 C11 H11 125.9 . .
N4 C12 H12A 109.5 . .
N4 C12 H12B 109.5 . .
H12A C12 H12B 109.5 . .
N4 C12 H12C 109.5 . .
H12A C12 H12C 109.5 . .
H12B C12 H12C 109.5 . .

loop_
_geom_bond_atom_site_label_1
_geom_bond_atom_site_label_2
_geom_bond_distance
_geom_bond_site_symmetry_2
Cd1 N1 2.323(3) .
Cd1 N2 2.410(3) .
Cd1 Cl1 2.5276(9) 2_566
Cd1 Cl2 2.5715(9) .
Cd1 Cl1 2.7077(10) .
Cd1 Cl2 2.7899(10) 2_666
Cl1 Cd1 2.5276(9) 2_566
Cl2 Cd1 2.7899(10) 2_666
N1 C1 1.331(4) .
N1 C5 1.351(4) .
N2 C6 1.274(4) .
N2 N3 1.360(4) .
N3 C7 1.377(4) .
N3 H3 0.8600 .
N4 C11 1.342(5) .
N4 C8 1.399(4) .
N4 C12 1.475(5) .
N5 O2 1.226(4) .
N5 O3 1.227(4) .
N5 C10 1.433(5) .
O1 C7 1.218(4) .
C1 C2 1.376(5) .
C1 H1 0.9300 .
C2 C3 1.365(5) .
C2 H2 0.9300 .
C3 C4 1.375(5) .
C3 H3A 0.9300 .
C4 C5 1.378(4) .
C4 H4 0.9300 .
C5 C6 1.478(5) .
C6 H6 0.9300 .
C7 C8 1.473(5) .
C8 C9 1.371(5) .
C9 C10 1.397(5) .
C9 H9 0.9300 .
C10 C11 1.374(5) .
C11 H11 0.9300 .
C12 H12A 0.9600 .
C12 H12B 0.9600 .
C12 H12C 0.9600 .

loop_
_geom_torsion_atom_site_label_1
_geom_torsion_atom_site_label_2
_geom_torsion_atom_site_label_3
_geom_torsion_atom_site_label_4
_geom_torsion
_geom_torsion_site_symmetry_1
_geom_torsion_site_symmetry_4
N1 Cd1 Cl1 Cd1 93.37(7) . 2_566
N2 Cd1 Cl1 Cd1 162.17(7) . 2_566
Cl1 Cd1 Cl1 Cd1 0.0 2_566 2_566
Cl2 Cd1 Cl1 Cd1 -110.12(3) . 2_566
Cl2 Cd1 Cl1 Cd1 -122.0(5) 2_666 2_566
N1 Cd1 Cl2 Cd1 -62.54(17) . 2_666
N2 Cd1 Cl2 Cd1 -89.68(7) . 2_666
Cl1 Cd1 Cl2 Cd1 95.77(3) 2_566 2_666
Cl1 Cd1 Cl2 Cd1 -179.33(3) . 2_666
Cl2 Cd1 Cl2 Cd1 0.0 2_666 2_666
N2 Cd1 N1 C1 174.5(3) . .
Cl1 Cd1 N1 C1 -14.4(3) 2_566 .
Cl2 Cd1 N1 C1 145.3(2) . .
Cl1 Cd1 N1 C1 -99.1(3) . .
Cl2 Cd1 N1 C1 82.8(3) 2_666 .
N2 Cd1 N1 C5 -2.1(2) . .
Cl1 Cd1 N1 C5 169.0(2) 2_566 .
Cl2 Cd1 N1 C5 -31.3(3) . .
Cl1 Cd1 N1 C5 84.3(2) . .
Cl2 Cd1 N1 C5 -93.8(2) 2_666 .
N1 Cd1 N2 C6 5.1(2) . .
Cl1 Cd1 N2 C6 -23.4(4) 2_566 .
Cl2 Cd1 N2 C6 172.6(2) . .
Cl1 Cd1 N2 C6 -94.3(2) . .
Cl2 Cd1 N2 C6 88.9(2) 2_666 .
N1 Cd1 N2 N3 -177.6(3) . .
Cl1 Cd1 N2 N3 153.90(19) 2_566 .
Cl2 Cd1 N2 N3 -10.1(2) . .
Cl1 Cd1 N2 N3 83.1(2) . .
Cl2 Cd1 N2 N3 -93.8(2) 2_666 .
C6 N2 N3 C7 8.0(6) . .
Cd1 N2 N3 C7 -169.2(3) . .
C5 N1 C1 C2 -1.1(6) . .
Cd1 N1 C1 C2 -177.7(3) . .
N1 C1 C2 C3 -0.2(6) . .
C1 C2 C3 C4 0.4(6) . .
C2 C3 C4 C5 0.6(5) . .
C1 N1 C5 C4 2.1(5) . .
Cd1 N1 C5 C4 178.9(2) . .
C1 N1 C5 C6 -177.2(3) . .
Cd1 N1 C5 C6 -0.5(4) . .
C3 C4 C5 N1 -1.9(5) . .
C3 C4 C5 C6 177.4(3) . .
N3 N2 C6 C5 175.7(3) . .
Cd1 N2 C6 C5 -7.2(4) . .
N1 C5 C6 N2 5.2(5) . .
C4 C5 C6 N2 -174.2(3) . .
N2 N3 C7 O1 1.6(6) . .
N2 N3 C7 C8 -178.7(3) . .
C11 N4 C8 C9 -0.7(4) . .
C12 N4 C8 C9 179.4(4) . .
C11 N4 C8 C7 177.8(3) . .
C12 N4 C8 C7 -2.1(6) . .
O1 C7 C8 C9 -173.9(4) . .
N3 C7 C8 C9 6.4(5) . .
O1 C7 C8 N4 8.0(6) . .
N3 C7 C8 N4 -171.7(3) . .
N4 C8 C9 C10 0.5(4) . .
C7 C8 C9 C10 -177.9(3) . .
C8 C9 C10 C11 -0.1(4) . .
C8 C9 C10 N5 179.0(3) . .
O2 N5 C10 C11 2.1(6) . .
O3 N5 C10 C11 -178.3(4) . .
O2 N5 C10 C9 -176.8(3) . .
O3 N5 C10 C9 2.8(5) . .
C8 N4 C11 C10 0.6(4) . .
C12 N4 C11 C10 -179.5(4) . .
C9 C10 C11 N4 -0.4(4) . .
N5 C10 C11 N4 -179.4(3) . .
